data_4112658
loop_
_publ_author_name
'Dan Yang'
'Yu-Hui Zhang'
'Bing Li'
'Dan-Wei Zhang'
'Jenny Chun-Yu Chan'
'Nian-Yong Zhu'
'Shi-Wei Luo'
'Yun-Dong Wu'

_publ_section_title
;
 Effect of Side Chains on Turns and Helices in Peptides of \b3-Aminoxy
 Acids
;
_journal_name_full 'Journal of the American Chemical Society'
_journal_page_first 6956
_journal_page_last 6966
_journal_paper_doi 10.1021/ja049976s
_journal_volume 126
_journal_year 2004
_chemical_formula_moiety 'C18 H34 N2 O3'
_chemical_formula_sum 'C18 H34 N2 O3'
_chemical_formula_weight 326.47
_chemical_name_systematic
;
 ?
;
_space_group_IT_number 19
_symmetry_cell_setting orthorhombic
_symmetry_space_group_name_Hall 'P 2ac 2ab'
_symmetry_space_group_name_H-M 'P 21 21 21'
_atom_sites_solution_hydrogens geom
_atom_sites_solution_primary direct
_atom_sites_solution_secondary difmap
_audit_creation_method SHELXL-97
_cell_angle_alpha 90.00
_cell_angle_beta 90.00
_cell_angle_gamma 90.00
_cell_formula_units_Z 4
_cell_length_a 10.225(2)
_cell_length_b 11.534(2)
_cell_length_c 18.169(4)
_cell_measurement_reflns_used 0
_cell_measurement_temperature 253(2)
_cell_measurement_theta_max 0
_cell_measurement_theta_min 0
_cell_volume 2142.8(7)
_computing_molecular_graphics 'Ortep-3 for Windows (Farrugia, 1997)'
_computing_publication_material 'WinGX publication routines (Farrugia, 1999)'
_computing_structure_refinement 'SHELXL-97 (Sheldrick, 1997)'
_computing_structure_solution 'SHELXS-97 (Sheldrick, 1997)'
_diffrn_ambient_temperature 253(2)
_diffrn_measured_fraction_theta_full 0.699
_diffrn_measured_fraction_theta_max 0.699
_diffrn_radiation_monochromator graphite
_diffrn_radiation_source 'fine-focus sealed tube'
_diffrn_radiation_type MoK\a
_diffrn_radiation_wavelength 0.71073
_diffrn_reflns_av_R_equivalents 0.0439
_diffrn_reflns_av_sigmaI/netI 0.0772
_diffrn_reflns_limit_h_max 10
_diffrn_reflns_limit_h_min -10
_diffrn_reflns_limit_k_max 11
_diffrn_reflns_limit_k_min -11
_diffrn_reflns_limit_l_max 19
_diffrn_reflns_limit_l_min -19
_diffrn_reflns_number 6348
_diffrn_reflns_theta_full 23.23
_diffrn_reflns_theta_max 23.23
_diffrn_reflns_theta_min 2.09
_exptl_absorpt_coefficient_mu 0.068
_exptl_absorpt_correction_type none
_exptl_crystal_colour colorless
_exptl_crystal_density_diffrn 1.012
_exptl_crystal_description prism
_exptl_crystal_F_000 720
_exptl_crystal_size_max 0.3
_exptl_crystal_size_mid 0.3
_exptl_crystal_size_min 0.25
_refine_diff_density_max 0.251
_refine_diff_density_min -0.187
_refine_diff_density_rms 0.059
_refine_ls_abs_structure_details 'Flack H D (1983), Acta Cryst. A39, 876-881'
_refine_ls_abs_structure_Flack -2(2)
_refine_ls_extinction_method none
_refine_ls_goodness_of_fit_ref 0.963
_refine_ls_hydrogen_treatment mixed
_refine_ls_matrix_type full
_refine_ls_number_parameters 253
_refine_ls_number_reflns 1973
_refine_ls_number_restraints 7
_refine_ls_restrained_S_all 0.963
_refine_ls_R_factor_all 0.0729
_refine_ls_R_factor_gt 0.0473
_refine_ls_shift/su_max 0.001
_refine_ls_shift/su_mean 0.000
_refine_ls_structure_factor_coef Fsqd
_refine_ls_weighting_details 'calc w=1/[\s^2^(Fo^2^)+(0.0781P)^2^+0.0000P] where P=(Fo^2^+2Fc^2^)/3'
_refine_ls_weighting_scheme calc
_refine_ls_wR_factor_gt 0.1249
_refine_ls_wR_factor_ref 0.1330
_reflns_number_gt 1357
_reflns_number_total 1973
_reflns_threshold_expression >2sigma(I)
_cod_data_source_file ja049976ssi20040101_113754_4.cif
_cod_data_source_block compound6
_cod_database_code 4112658

loop_
_symmetry_equiv_pos_as_xyz
'x, y, z'
'-x+1/2, -y, z+1/2'
'x+1/2, -y+1/2, -z'
'-x, y+1/2, -z+1/2'

loop_
_atom_site_label
_atom_site_type_symbol
_atom_site_fract_x
_atom_site_fract_y
_atom_site_fract_z
_atom_site_U_iso_or_equiv
_atom_site_adp_type
_atom_site_occupancy
_atom_site_symmetry_multiplicity
_atom_site_calc_flag
_atom_site_refinement_flags
_atom_site_disorder_assembly
_atom_site_disorder_group
O1 O 0.8163(3) 0.9704(3) 0.5974(2) 0.0940(12) Uani 1 1 d . . .
O2 O 0.9233(3) 0.9044(3) 0.7283(2) 0.0618(9) Uani 1 1 d . . .
O3 O 0.8022(3) 1.2419(3) 0.8051(2) 0.0716(10) Uani 1 1 d . . .
N1 N 0.9892(4) 0.8940(4) 0.6587(3) 0.0618(11) Uani 1 1 d . . .
N2 N 0.7266(3) 1.1087(4) 0.7226(3) 0.0661(12) Uani 1 1 d . . .
C1 C 0.9234(5) 0.9220(4) 0.5952(3) 0.0661(15) Uani 1 1 d . A .
C2 C 0.9926(5) 0.8928(5) 0.5227(3) 0.0712(15) Uani 1 1 d D . .
C3 C 0.921(2) 0.950(2) 0.4579(9) 0.149(9) Uani 0.523(4) 1 d PD A 1
H3A H 0.8385 0.9118 0.4502 0.223 Uiso 0.523(4) 1 calc PR A 1
H3B H 0.9732 0.9438 0.4143 0.223 Uiso 0.523(4) 1 calc PR A 1
H3C H 0.9057 1.0304 0.4688 0.223 Uiso 0.523(4) 1 calc PR A 1
C4 C 0.9975(17) 0.7591(11) 0.5129(9) 0.120(5) Uani 0.523(4) 1 d PD A 1
H4A H 0.9128 0.7269 0.5231 0.179 Uiso 0.523(4) 1 calc PR A 1
H4B H 1.0605 0.7269 0.5462 0.179 Uiso 0.523(4) 1 calc PR A 1
H4C H 1.0220 0.7410 0.4632 0.179 Uiso 0.523(4) 1 calc PR A 1
C5 C 1.1349(13) 0.9324(13) 0.5271(9) 0.106(6) Uani 0.523(4) 1 d PD A 1
H5A H 1.1787 0.8910 0.5658 0.160 Uiso 0.523(4) 1 calc PR A 1
H5B H 1.1378 1.0141 0.5373 0.160 Uiso 0.523(4) 1 calc PR A 1
H5C H 1.1776 0.9171 0.4811 0.160 Uiso 0.523(4) 1 calc PR A 1
C6 C 0.8212(4) 1.1631(5) 0.7605(3) 0.0595(13) Uani 1 1 d . . .
C7 C 0.9601(3) 1.1144(4) 0.7448(3) 0.0666(14) Uani 1 1 d . . .
H7A H 0.9735 1.1129 0.6919 0.080 Uiso 1 1 calc R . .
H7B H 1.0242 1.1672 0.7655 0.080 Uiso 1 1 calc R . .
C8 C 0.9855(4) 0.9934(4) 0.7752(3) 0.0589(13) Uani 1 1 d . . .
H8 H 1.0801 0.9798 0.7754 0.071 Uiso 1 1 calc R . .
C9 C 0.9334(4) 0.9737(5) 0.8541(3) 0.0669(14) Uani 1 1 d . . .
H9A H 0.9571 1.0405 0.8837 0.080 Uiso 1 1 calc R . .
H9B H 0.8386 0.9712 0.8519 0.080 Uiso 1 1 calc R . .
C10 C 0.9800(5) 0.8655(5) 0.8940(3) 0.0767(15) Uani 1 1 d . . .
H10 H 0.9606 0.7990 0.8623 0.092 Uiso 1 1 calc R . .
C11 C 1.1247(5) 0.8651(7) 0.9083(4) 0.140(3) Uani 1 1 d . . .
H11A H 1.1462 0.9263 0.9420 0.210 Uiso 1 1 calc R . .
H11B H 1.1707 0.8768 0.8629 0.210 Uiso 1 1 calc R . .
H11C H 1.1497 0.7919 0.9292 0.210 Uiso 1 1 calc R . .
C12 C 0.9039(7) 0.8485(6) 0.9659(3) 0.118(2) Uani 1 1 d . . .
H12A H 0.9201 0.9128 0.9982 0.177 Uiso 1 1 calc R . .
H12B H 0.9320 0.7781 0.9893 0.177 Uiso 1 1 calc R . .
H12C H 0.8121 0.8438 0.9554 0.177 Uiso 1 1 calc R . .
C13 C 0.5859(4) 1.1343(4) 0.7312(3) 0.0665(14) Uani 1 1 d . . .
H13 H 0.5703 1.1617 0.7815 0.080 Uiso 1 1 calc R . .
C14 C 0.5418(4) 1.2259(5) 0.6783(3) 0.0877(18) Uani 1 1 d . . .
H14A H 0.5649 1.2030 0.6286 0.105 Uiso 1 1 calc R . .
H14B H 0.5866 1.2980 0.6892 0.105 Uiso 1 1 calc R . .
C15 C 0.3928(4) 1.2451(5) 0.6831(4) 0.113(2) Uani 1 1 d . . .
H15A H 0.3705 1.2749 0.7314 0.135 Uiso 1 1 calc R . .
H15B H 0.3664 1.3022 0.6468 0.135 Uiso 1 1 calc R . .
C16 C 0.3203(4) 1.1340(6) 0.6698(4) 0.106(2) Uani 1 1 d . . .
H16A H 0.2271 1.1478 0.6743 0.127 Uiso 1 1 calc R . .
H16B H 0.3375 1.1074 0.6201 0.127 Uiso 1 1 calc R . .
C17 C 0.3603(5) 1.0428(6) 0.7229(5) 0.129(3) Uani 1 1 d . . .
H17A H 0.3146 0.9713 0.7117 0.155 Uiso 1 1 calc R . .
H17B H 0.3360 1.0663 0.7723 0.155 Uiso 1 1 calc R . .
C18 C 0.5101(4) 1.0219(5) 0.7194(5) 0.135(3) Uani 1 1 d . . .
H18A H 0.5348 0.9662 0.7569 0.162 Uiso 1 1 calc R . .
H18B H 0.5327 0.9895 0.6718 0.162 Uiso 1 1 calc R . .
C3' C 0.902(2) 0.814(3) 0.4790(13) 0.192(14) Uani 0.477(4) 1 d PD A 2
H3'1 H 0.9082 0.7368 0.4978 0.288 Uiso 0.477(4) 1 calc PR A 2
H3'2 H 0.9279 0.8152 0.4282 0.288 Uiso 0.477(4) 1 calc PR A 2
H3'3 H 0.8141 0.8417 0.4835 0.288 Uiso 0.477(4) 1 calc PR A 2
C4' C 1.1303(14) 0.8442(18) 0.5275(10) 0.116(7) Uani 0.477(4) 1 d PD A 2
H4'1 H 1.1263 0.7622 0.5361 0.174 Uiso 0.477(4) 1 calc PR A 2
H4'2 H 1.1761 0.8809 0.5673 0.174 Uiso 0.477(4) 1 calc PR A 2
H4'3 H 1.1756 0.8589 0.4822 0.174 Uiso 0.477(4) 1 calc PR A 2
C5' C 1.005(2) 1.0100(16) 0.4811(12) 0.148(8) Uani 0.477(4) 1 d PD A 2
H5'1 H 1.0378 0.9962 0.4324 0.222 Uiso 0.477(4) 1 calc PR A 2
H5'2 H 1.0643 1.0598 0.5071 0.222 Uiso 0.477(4) 1 calc PR A 2
H5'3 H 0.9207 1.0463 0.4781 0.222 Uiso 0.477(4) 1 calc PR A 2
H2 H 0.742(3) 1.052(3) 0.685(2) 0.046(13) Uiso 1 1 d . . .
H1 H 1.054(5) 0.834(5) 0.660(3) 0.094(17) Uiso 1 1 d . . .

loop_
_atom_site_aniso_label
_atom_site_aniso_U_11
_atom_site_aniso_U_22
_atom_site_aniso_U_33
_atom_site_aniso_U_23
_atom_site_aniso_U_13
_atom_site_aniso_U_12
O1 0.065(2) 0.128(3) 0.088(3) -0.012(2) -0.022(2) 0.036(2)
O2 0.0518(16) 0.069(2) 0.065(2) 0.002(2) 0.0028(19) 0.0028(16)
O3 0.0524(18) 0.069(2) 0.094(3) -0.015(2) -0.0021(18) -0.0020(17)
N1 0.061(2) 0.069(3) 0.055(3) -0.001(3) 0.004(3) 0.015(2)
N2 0.038(2) 0.071(3) 0.089(3) -0.017(3) -0.005(2) 0.003(2)
C1 0.065(3) 0.076(4) 0.057(4) 0.004(3) -0.013(4) 0.003(3)
C2 0.076(4) 0.082(4) 0.056(4) 0.001(4) 0.006(3) 0.002(3)
C3 0.19(2) 0.20(2) 0.061(11) 0.001(14) -0.045(13) 0.081(18)
C4 0.120(12) 0.119(12) 0.120(14) -0.044(10) 0.003(10) -0.018(11)
C5 0.121(12) 0.102(13) 0.097(11) -0.038(11) 0.051(9) -0.011(10)
C6 0.044(3) 0.053(3) 0.082(4) 0.010(3) 0.003(3) -0.003(2)
C7 0.038(2) 0.069(4) 0.093(4) -0.002(3) -0.001(2) -0.001(2)
C8 0.037(2) 0.055(3) 0.085(4) 0.001(3) -0.010(3) 0.004(2)
C9 0.057(3) 0.083(4) 0.062(4) -0.003(3) 0.004(3) 0.006(3)
C10 0.099(4) 0.078(4) 0.054(4) 0.004(3) -0.005(3) 0.019(3)
C11 0.085(4) 0.178(8) 0.156(7) 0.056(6) -0.027(4) 0.036(4)
C12 0.141(5) 0.129(6) 0.084(5) 0.028(4) 0.006(4) 0.026(5)
C13 0.038(2) 0.084(4) 0.078(4) -0.008(3) -0.001(3) 0.004(2)
C14 0.043(3) 0.092(4) 0.128(5) 0.029(4) -0.006(3) 0.001(3)
C15 0.058(3) 0.093(5) 0.187(7) 0.035(5) -0.013(4) 0.004(3)
C16 0.045(3) 0.114(6) 0.158(6) -0.007(5) -0.019(4) 0.003(3)
C17 0.048(3) 0.109(5) 0.231(8) 0.032(6) -0.005(4) -0.017(3)
C18 0.050(3) 0.087(4) 0.267(8) 0.055(5) -0.012(5) -0.008(3)
C3' 0.127(15) 0.30(4) 0.15(2) -0.16(3) 0.041(16) -0.08(2)
C4' 0.105(12) 0.142(17) 0.100(13) -0.042(15) 0.002(10) 0.075(14)
C5' 0.16(2) 0.19(2) 0.095(18) 0.045(17) 0.045(14) 0.043(16)

loop_
_atom_type_symbol
_atom_type_description
_atom_type_scat_dispersion_real
_atom_type_scat_dispersion_imag
_atom_type_scat_source
O O 0.0106 0.0060 'International Tables Vol C Tables 4.2.6.8 and 6.1.1.4'
N N 0.0061 0.0033 'International Tables Vol C Tables 4.2.6.8 and 6.1.1.4'
C C 0.0033 0.0016 'International Tables Vol C Tables 4.2.6.8 and 6.1.1.4'
H H 0.0000 0.0000 'International Tables Vol C Tables 4.2.6.8 and 6.1.1.4'

loop_
_geom_angle_atom_site_label_1
_geom_angle_atom_site_label_2
_geom_angle_atom_site_label_3
_geom_angle
N1 O2 C8 111.3(3)
C1 N1 O2 119.4(4)
C6 N2 C13 123.6(5)
O1 C1 N1 121.0(5)
O1 C1 C2 122.6(5)
N1 C1 C2 116.4(5)
C3' C2 C4' 112.0(12)
C3' C2 C5 141.8(9)
C4' C2 C5 39.1(7)
C3' C2 C1 107.5(8)
C4' C2 C1 117.4(8)
C5 C2 C1 109.2(7)
C3' C2 C3 64.2(12)
C4' C2 C3 130.2(11)
C5 C2 C3 111.5(13)
C1 C2 C3 110.1(9)
C3' C2 C4 50.7(12)
C4' C2 C4 67.1(8)
C5 C2 C4 105.8(8)
C1 C2 C4 109.4(7)
C3 C2 C4 110.7(11)
C3' C2 C5' 108.3(15)
C4' C2 C5' 105.9(12)
C5 C2 C5' 71.8(10)
C1 C2 C5' 105.4(9)
C3 C2 C5' 45.0(9)
C4 C2 C5' 143.6(11)
O3 C6 N2 124.6(4)
O3 C6 C7 122.1(4)
N2 C6 C7 113.2(5)
C8 C7 C6 114.8(3)
O2 C8 C7 110.7(4)
O2 C8 C9 106.5(3)
C7 C8 C9 114.4(4)
C10 C9 C8 117.1(4)
C11 C10 C9 113.2(5)
C11 C10 C12 110.6(5)
C9 C10 C12 110.7(4)
N2 C13 C14 111.5(4)
N2 C13 C18 108.0(4)
C14 C13 C18 110.9(4)
C13 C14 C15 111.3(4)
C16 C15 C14 110.8(4)
C17 C16 C15 111.4(5)
C16 C17 C18 110.8(5)
C13 C18 C17 111.3(5)

loop_
_geom_bond_atom_site_label_1
_geom_bond_atom_site_label_2
_geom_bond_distance
O1 C1 1.230(6)
O2 N1 1.437(5)
O2 C8 1.478(5)
O3 C6 1.233(5)
N1 C1 1.374(6)
N2 C6 1.344(6)
N2 C13 1.477(5)
C1 C2 1.532(7)
C2 C3' 1.516(13)
C2 C4' 1.518(12)
C2 C5 1.527(12)
C2 C3 1.537(13)
C2 C4 1.553(12)
C2 C5' 1.554(15)
C6 C7 1.554(6)
C7 C8 1.524(6)
C8 C9 1.546(6)
C9 C10 1.519(7)
C10 C11 1.502(7)
C10 C12 1.533(7)
C13 C14 1.497(7)
C13 C18 1.526(7)
C14 C15 1.543(6)
C15 C16 1.500(7)
C16 C17 1.485(8)
C17 C18 1.552(7)
